data_4323878
loop_
_publ_author_name
'Monica Rossignoli'
'Christine C. Allen'
'Trevor W. Hambley'
'Geoffrey A. Lawrance'
'Marcel Maeder'

_publ_contact_author
;
        Prof. Geoffrey A. Lawrance
        Department of Chemistry
        University of Newcastle
        Callaghan 2308
        Australia
;
_publ_section_title
;
 "Swollen" Macrocycles: Palladium(II)-Directed Template Syntheses of
 Pendant-Arm 14-, 16-, and 18-Membered Macrocycles
;
_journal_name_full 'Inorganic Chemistry'
_journal_page_first 4961
_journal_page_last 4966
_journal_paper_doi 10.1021/ic951628r
_journal_volume 35
_journal_year 1996
_chemical_formula_sum 'C14 H30 Cl2 N6 O14 Pd'
_chemical_formula_weight 683.74
_chemical_name_common '[Pd(dino[16]mac)](ClO~4~)~2~'
_chemical_name_systematic
;
 (3,11-Dimethyl-3,11-dinitro-1,5,9,13-tetraazacyclohexadecane)palladium(II) 
 perchlorate 
;
_space_group_IT_number 14
_symmetry_cell_setting monoclinic
_symmetry_space_group_name_Hall '-P 2ybc'
_symmetry_space_group_name_H-M 'P 1 21/c 1'
_atom_sites_solution_hydrogens geom
_atom_sites_solution_primary direct
_atom_sites_solution_secondary difmap
_audit_creation_method SHELXL
_cell_angle_alpha 90.00
_cell_angle_beta 93.18(2)
_cell_angle_gamma 90.00
_cell_formula_units_Z 4
_cell_length_a 8.391(2)
_cell_length_b 12.816(3)
_cell_length_c 23.925(9)
_cell_measurement_reflns_used 25
_cell_measurement_temperature 293(2)
_cell_volume 2568.9(13)
_computing_data_collection 'CAD4 (Enraf-Nonius)'
_computing_data_reduction 'Enraf-Nonius Structure Determination Package'
_computing_molecular_graphics 'ORTEP (Johnson, 1965)'
_computing_publication_material 'SHELXL-93 (Sheldrick, 1993)'
_computing_structure_refinement 'SHELXL-93 (Sheldrick, 1993)'
_computing_structure_solution 'SHELXS-86 (Sheldrick, 1990)'
_diffrn_ambient_temperature 293(2)
_diffrn_measurement_device 'CAD4 (Enraf-Nonius)'
_diffrn_measurement_method \w-\q
_diffrn_radiation_monochromator graphite
_diffrn_radiation_source 'fine-focus sealed tube'
_diffrn_radiation_type MoK\a
_diffrn_radiation_wavelength 0.71069
_diffrn_reflns_av_R_equivalents 0.0146
_diffrn_reflns_av_sigmaI/netI 0.0303
_diffrn_reflns_limit_h_max 9
_diffrn_reflns_limit_h_min -9
_diffrn_reflns_limit_k_max 15
_diffrn_reflns_limit_k_min 0
_diffrn_reflns_limit_l_max 28
_diffrn_reflns_limit_l_min 0
_diffrn_reflns_number 4607
_diffrn_reflns_theta_max 24.97
_diffrn_reflns_theta_min 1.70
_diffrn_standards_decay_% -2.16
_diffrn_standards_interval_count 100
_diffrn_standards_interval_time 60
_diffrn_standards_number 3
_exptl_absorpt_coefficient_mu 1.007
_exptl_absorpt_correction_T_max 0.95
_exptl_absorpt_correction_T_min 0.77
_exptl_crystal_colour colourless
_exptl_crystal_density_diffrn 1.768
_exptl_crystal_density_meas 1.75
_exptl_crystal_density_method flotation
_exptl_crystal_description prism
_exptl_crystal_F_000 1392
_exptl_crystal_size_max 0.25
_exptl_crystal_size_mid 0.22
_exptl_crystal_size_min 0.20
_refine_diff_density_max 1.183
_refine_diff_density_min -0.818
_refine_diff_density_rms 0.117
_refine_ls_extinction_method none
_refine_ls_goodness_of_fit_all 1.781
_refine_ls_goodness_of_fit_obs 1.904
_refine_ls_hydrogen_treatment noref
_refine_ls_matrix_type full
_refine_ls_number_parameters 335
_refine_ls_number_reflns 4492
_refine_ls_number_restraints 0
_refine_ls_restrained_S_all 1.781
_refine_ls_restrained_S_obs 1.904
_refine_ls_R_factor_all 0.0768
_refine_ls_R_factor_obs 0.0650
_refine_ls_shift/esd_max 0.334
_refine_ls_shift/esd_mean 0.054
_refine_ls_structure_factor_coef Fsqd
_refine_ls_weighting_details 'w=1/[\s^2^(Fo^2^)+(0.1000P)^2^+0.0000P] where P=(Fo^2^+2Fc^2^)/3'
_refine_ls_weighting_scheme calc
_refine_ls_wR_factor_all 0.2280
_refine_ls_wR_factor_obs 0.2232
_reflns_number_observed 3815
_reflns_number_total 4492
_reflns_observed_criterion >2sigma(I)
_cod_data_source_file ic951628r_2.cif
_cod_data_source_block (II)
_cod_depositor_comments
;
The following automatic conversions were performed:

'_refine_ls_weighting_scheme' value 'calc
w=1/[\s^2^(Fo^2^)+(0.1000P)^2^+0.0000P] where P=(Fo^2^+2Fc^2^)/3' was
changed to 'calc'. New tag '_refine_ls_weighting_details' was
created. The value of the new tag was set to
'w=1/[\s^2^(Fo^2^)+(0.1000P)^2^+0.0000P] where P=(Fo^2^+2Fc^2^)/3'.

Automatic conversion script
Id: cif_fix_values 3143 2015-03-26 13:38:13Z robertas 
;
_cod_database_code 4323878

loop_
_symmetry_equiv_pos_as_xyz
'x, y, z'
'-x, y+1/2, -z+1/2'
'-x, -y, -z'
'x, -y-1/2, z-1/2'

loop_
_atom_site_aniso_label
_atom_site_aniso_U_11
_atom_site_aniso_U_22
_atom_site_aniso_U_33
_atom_site_aniso_U_23
_atom_site_aniso_U_13
_atom_site_aniso_U_12
Pd1 0.0454(4) 0.0492(4) 0.0472(4) -0.0030(2) 0.0049(2) 0.0042(2)
N1 0.062(4) 0.072(4) 0.090(5) -0.036(4) 0.019(3) -0.010(3)
N2 0.065(4) 0.101(5) 0.065(4) 0.033(4) 0.014(3) 0.024(4)
N3 0.048(3) 0.093(5) 0.045(3) -0.001(3) 0.008(2) 0.015(3)
N4 0.064(4) 0.047(3) 0.091(4) 0.006(3) 0.010(3) 0.004(3)
C1 0.104(7) 0.133(10) 0.046(4) -0.015(5) 0.018(4) 0.021(6)
C3 0.069(5) 0.072(5) 0.083(5) 0.011(4) -0.003(4) -0.011(4)
C2 0.052(4) 0.100(6) 0.052(4) 0.009(4) -0.001(3) -0.020(4)
C4 0.050(4) 0.096(6) 0.105(7) 0.039(5) -0.004(4) 0.004(4)
C5 0.054(5) 0.209(13) 0.071(5) 0.009(7) 0.006(4) 0.055(7)
C6 0.055(4) 0.101(7) 0.072(5) 0.010(4) 0.014(4) 0.017(4)
C7 0.058(4) 0.112(6) 0.058(4) 0.008(5) 0.001(3) 0.010(5)
C8 0.046(3) 0.089(5) 0.053(4) 0.018(4) 0.006(3) -0.003(3)
C9 0.074(5) 0.076(5) 0.091(6) 0.031(5) 0.001(4) 0.009(4)
C10 0.095(6) 0.049(5) 0.146(10) 0.013(5) -0.017(6) -0.012(4)
C11 0.117(8) 0.068(6) 0.141(11) -0.039(7) 0.006(7) -0.012(6)
C12 0.111(8) 0.098(8) 0.101(7) -0.038(7) 0.014(6) -0.006(6)
C13 0.098(7) 0.170(11) 0.067(5) 0.045(6) -0.004(5) -0.043(7)
C14 0.074(6) 0.168(10) 0.068(5) 0.033(6) -0.011(4) 0.017(6)
N5 0.070(5) 0.155(9) 0.061(4) 0.022(5) -0.008(4) -0.048(5)
O1 0.158(9) 0.158(8) 0.120(7) -0.017(6) -0.046(6) -0.065(7)
O2 0.052(4) 0.316(17) 0.141(9) -0.008(8) -0.012(5) 0.013(6)
N6 0.064(5) 0.128(7) 0.058(4) 0.013(5) -0.008(3) -0.017(5)
O3 0.048(4) 0.213(11) 0.117(6) -0.002(5) 0.019(4) -0.017(4)
O4 0.119(7) 0.117(7) 0.174(9) 0.025(7) -0.006(6) -0.043(6)
Cl1 0.0712(13) 0.105(2) 0.112(2) 0.0271(15) 0.0150(12) -0.0120(12)
O11 0.328(20) 0.117(8) 0.208(13) 0.046(9) 0.009(13) -0.030(10)
O12 0.099(7) 0.376(22) 0.330(21) -0.215(19) 0.052(10) -0.073(11)
O13 0.084(7) 0.296(19) 0.483(33) 0.151(22) 0.004(11) 0.035(9)
O14 0.102(7) 0.616(40) 0.232(15) 0.250(22) 0.037(9) -0.006(14)
Cl2 0.088(2) 0.087(2) 0.104(2) -0.0175(14) 0.0112(13) -0.0211(13)
O21 0.151(11) 0.218(16) 0.125(9) 0.009(7) -0.029(8) -0.062(8)
O22 0.216(12) 0.213(11) 0.143(9) 0.040(9) 0.086(9) 0.025(11)
O23 0.123(7) 0.135(7) 0.221(12) 0.018(9) -0.011(8) 0.023(7)
O24 0.174(10) 0.132(8) 0.229(12) -0.023(8) 0.005(9) -0.063(8)
O'1 0.242(13) 0.120(7) 0.228(12) 0.038(7) -0.134(10) -0.062(8)
O'2 0.319(26) 0.312(23) 0.341(27) -0.068(21) -0.071(21) -0.145(21)

loop_
_atom_site_label
_atom_site_type_symbol
_atom_site_fract_x
_atom_site_fract_y
_atom_site_fract_z
_atom_site_U_iso_or_equiv
_atom_site_thermal_displace_type
_atom_site_occupancy
_atom_site_calc_flag
_atom_site_refinement_flags
_atom_site_disorder_group
Pd1 Pd 0.30344(5) 0.79146(4) 0.35641(2) 0.0472(3) Uani 1 d . .
N1 N 0.2092(8) 0.8518(5) 0.4276(3) 0.074(2) Uani 1 d . .
H1 H 0.1058(8) 0.8665(5) 0.4171(3) 0.160(10) Uiso 1 calc R .
N2 N 0.4062(8) 0.6671(6) 0.3975(3) 0.077(2) Uani 1 d . .
H2 H 0.3660(8) 0.6147(6) 0.3752(3) 0.160(10) Uiso 1 calc R .
N3 N 0.3875(7) 0.7263(5) 0.2851(2) 0.062(2) Uani 1 d . .
H3 H 0.3531(7) 0.6592(5) 0.2872(2) 0.160(10) Uiso 1 calc R .
N4 N 0.1929(8) 0.9175(5) 0.3174(3) 0.067(2) Uani 1 d . .
H4 H 0.0905(8) 0.9159(5) 0.3280(3) 0.160(10) Uiso 1 calc R .
C1 C 0.1996(15) 0.7858(9) 0.4780(4) 0.094(3) Uani 1 d . .
H1A H 0.1053(15) 0.8058(9) 0.4971(4) 0.160(10) Uiso 1 calc R .
H1B H 0.2918(15) 0.8004(9) 0.5031(4) 0.160(10) Uiso 1 calc R .
C3 C 0.3539(10) 0.6318(7) 0.4504(4) 0.075(2) Uani 1 d . .
H3A H 0.4333(10) 0.6527(7) 0.4792(4) 0.160(10) Uiso 1 calc R .
H3B H 0.3518(10) 0.5561(7) 0.4498(4) 0.160(10) Uiso 1 calc R .
C2 C 0.1929(8) 0.6698(8) 0.4673(3) 0.068(2) Uani 1 d . .
C4 C 0.5714(9) 0.6541(8) 0.3890(4) 0.084(3) Uani 1 d . .
H4A H 0.6032(9) 0.5880(8) 0.4060(4) 0.160(10) Uiso 1 calc R .
H4B H 0.6278(9) 0.7081(8) 0.4106(4) 0.160(10) Uiso 1 calc R .
C5 C 0.6311(10) 0.6555(13) 0.3345(4) 0.111(4) Uani 1 d . .
H5A H 0.6352(10) 0.5833(13) 0.3225(4) 0.160(10) Uiso 1 calc R .
H5B H 0.7409(10) 0.6791(13) 0.3391(4) 0.160(10) Uiso 1 calc R .
C6 C 0.5586(10) 0.7139(7) 0.2876(4) 0.076(2) Uani 1 d . .
H6A H 0.5872(10) 0.6798(7) 0.2533(4) 0.160(10) Uiso 1 calc R .
H6B H 0.6061(10) 0.7829(7) 0.2879(4) 0.160(10) Uiso 1 calc R .
C7 C 0.3252(10) 0.7572(9) 0.2308(3) 0.076(2) Uani 1 d . .
H7A H 0.3106(10) 0.6947(9) 0.2082(3) 0.160(10) Uiso 1 calc R .
H7B H 0.4054(10) 0.7994(9) 0.2138(3) 0.160(10) Uiso 1 calc R .
C8 C 0.1693(8) 0.8175(7) 0.2271(3) 0.062(2) Uani 1 d . .
C9 C 0.1810(11) 0.9208(7) 0.2569(4) 0.080(2) Uani 1 d . .
H9A H 0.2737(11) 0.9574(7) 0.2444(4) 0.160(10) Uiso 1 calc R .
H9B H 0.0877(11) 0.9618(7) 0.2453(4) 0.160(10) Uiso 1 calc R .
C10 C 0.2647(13) 1.0208(7) 0.3419(5) 0.097(3) Uani 1 d . .
H10A H 0.3785(13) 1.0217(7) 0.3367(5) 0.160(10) Uiso 1 calc R .
H10B H 0.2171(13) 1.0792(7) 0.3213(5) 0.160(10) Uiso 1 calc R .
C11 C 0.2395(15) 1.0340(8) 0.4002(6) 0.109(4) Uani 1 d . .
H11A H 0.2951(15) 1.0972(8) 0.4121(6) 0.160(10) Uiso 1 calc R .
H11B H 0.1265(15) 1.0473(8) 0.4032(6) 0.160(10) Uiso 1 calc R .
C12 C 0.2831(14) 0.9555(9) 0.4399(5) 0.103(3) Uani 1 d . .
H12A H 0.2528(14) 0.9784(9) 0.4765(5) 0.160(10) Uiso 1 calc R .
H12B H 0.3983(14) 0.9478(9) 0.4417(5) 0.160(10) Uiso 1 calc R .
C13 C 0.1511(13) 0.6111(11) 0.5202(4) 0.112(4) Uani 1 d . .
H13A H 0.1472(13) 0.5376(11) 0.5126(4) 0.160(10) Uiso 1 calc R .
H13B H 0.0489(13) 0.6341(11) 0.5316(4) 0.160(10) Uiso 1 calc R .
H13C H 0.2308(13) 0.6248(11) 0.5496(4) 0.160(10) Uiso 1 calc R .
C14 C 0.1194(12) 0.8311(12) 0.1642(4) 0.104(3) Uani 1 d . .
H14A H 0.1136(12) 0.7640(12) 0.1465(4) 0.160(10) Uiso 1 calc R .
H14B H 0.1968(12) 0.8735(12) 0.1468(4) 0.160(10) Uiso 1 calc R .
H14C H 0.0168(12) 0.8643(12) 0.1605(4) 0.160(10) Uiso 1 calc R .
N5 N 0.0604(10) 0.6420(9) 0.4259(3) 0.096(3) Uani 1 d . .
O1 O 0.0880(13) 0.5694(9) 0.3937(4) 0.147(4) Uani 1 d . .
O2 O -0.0570(10) 0.6904(11) 0.4245(5) 0.170(6) Uani 1 d . .
N6 N 0.0359(9) 0.7518(9) 0.2494(3) 0.084(2) Uani 1 d . .
O3 O -0.0841(8) 0.7989(8) 0.2625(4) 0.126(3) Uani 1 d . .
O4 O 0.0532(11) 0.6603(9) 0.2509(4) 0.137(3) Uani 1 d . .
Cl1 Cl 0.2304(3) 0.4824(2) 0.11485(12) 0.0958(8) Uani 1 d . .
O11 O 0.2516(22) 0.5803(9) 0.1013(6) 0.218(7) Uani 1 d . .
O12 O 0.1345(12) 0.4376(15) 0.0730(7) 0.267(11) Uani 1 d . .
O13 O 0.3731(13) 0.4396(16) 0.1267(10) 0.288(12) Uani 1 d . .
O14 O 0.1499(14) 0.4726(23) 0.1592(7) 0.316(15) Uani 1 d . .
Cl2 Cl 0.3846(3) 1.3303(2) 0.39710(12) 0.0928(7) Uani 1 d . .
O21 O 0.3101(13) 1.2978(10) 0.3501(4) 0.166(6) Uani 1 d . .
O22 O 0.2912(17) 1.3456(12) 0.4395(5) 0.188(5) Uani 1 d . .
O23 O 0.4977(13) 1.2468(10) 0.4118(6) 0.160(4) Uani 1 d . .
O24 O 0.4884(15) 1.4106(8) 0.3917(6) 0.179(5) Uani 1 d . .
O'1 O 0.3431(17) 0.4884(8) 0.2703(6) 0.202(6) Uani 1 d . .
O'2 O 0.6270(32) 0.8212(20) 0.4834(11) 0.327(13) Uani 1 d . .

loop_
_atom_type_symbol
_atom_type_description
_atom_type_scat_dispersion_real
_atom_type_scat_dispersion_imag
_atom_type_scat_source
C C 0.0033 0.0016 'International Tables Vol C Tables 4.2.6.8 and 6.1.1.4'
H H 0.0000 0.0000 'International Tables Vol C Tables 4.2.6.8 and 6.1.1.4'
N N 0.0061 0.0033 'International Tables Vol C Tables 4.2.6.8 and 6.1.1.4'
O O 0.0106 0.0060 'International Tables Vol C Tables 4.2.6.8 and 6.1.1.4'
Cl Cl 0.1484 0.1585 'International Tables Vol C Tables 4.2.6.8 and 6.1.1.4'
Pd Pd -0.9988 1.0072 'International Tables Vol C Tables 4.2.6.8 and 6.1.1.4'

loop_
_geom_angle_atom_site_label_1
_geom_angle_atom_site_label_2
_geom_angle_atom_site_label_3
_geom_angle
_geom_angle_site_symmetry_1
_geom_angle_site_symmetry_3
N2 Pd1 N3 85.8(3) . .
N2 Pd1 N4 177.6(2) . .
N3 Pd1 N4 96.2(3) . .
N2 Pd1 N1 93.8(3) . .
N3 Pd1 N1 177.1(2) . .
N4 Pd1 N1 84.1(3) . .
C12 N1 C1 113.0(8) . .
C12 N1 Pd1 108.8(6) . .
C1 N1 Pd1 119.9(5) . .
C4 N2 C3 115.8(6) . .
C4 N2 Pd1 114.4(5) . .
C3 N2 Pd1 122.0(5) . .
C7 N3 C6 112.4(6) . .
C7 N3 Pd1 121.1(5) . .
C6 N3 Pd1 113.4(5) . .
C9 N4 C10 110.8(7) . .
C9 N4 Pd1 118.8(5) . .
C10 N4 Pd1 110.0(5) . .
N1 C1 C2 115.4(7) . .
N2 C3 C2 117.1(7) . .
N5 C2 C1 111.6(9) . .
N5 C2 C3 112.9(8) . .
C1 C2 C3 109.7(7) . .
N5 C2 C13 103.6(7) . .
C1 C2 C13 110.7(8) . .
C3 C2 C13 108.2(8) . .
N2 C4 C5 121.6(7) . .
C4 C5 C6 124.1(8) . .
C5 C6 N3 117.5(7) . .
N3 C7 C8 117.7(7) . .
C9 C8 C7 112.8(7) . .
C9 C8 N6 110.6(7) . .
C7 C8 N6 110.2(7) . .
C9 C8 C14 111.6(8) . .
C7 C8 C14 107.4(7) . .
N6 C8 C14 103.7(7) . .
N4 C9 C8 116.5(6) . .
C11 C10 N4 113.1(8) . .
C12 C11 C10 121.5(9) . .
C11 C12 N1 114.3(9) . .
O2 N5 O1 124.8(10) . .
O2 N5 C2 119.4(12) . .
O1 N5 C2 115.8(10) . .
O4 N6 O3 125.5(10) . .
O4 N6 C8 118.0(9) . .
O3 N6 C8 116.5(10) . .
O14 Cl1 O11 112.3(16) . .
O14 Cl1 O13 106.8(11) . .
O11 Cl1 O13 108.3(11) . .
O14 Cl1 O12 104.2(11) . .
O11 Cl1 O12 107.5(12) . .
O13 Cl1 O12 117.7(13) . .
O22 Cl2 O21 115.1(9) . .
O22 Cl2 O24 111.7(10) . .
O21 Cl2 O24 115.7(8) . .
O22 Cl2 O23 109.0(8) . .
O21 Cl2 O23 104.1(8) . .
O24 Cl2 O23 99.6(8) . .

loop_
_geom_bond_atom_site_label_1
_geom_bond_atom_site_label_2
_geom_bond_distance
_geom_bond_site_symmetry_2
Pd1 N2 2.038(6) .
Pd1 N3 2.060(6) .
Pd1 N4 2.059(6) .
Pd1 N1 2.068(6) .
N1 C12 1.490(13) .
N1 C1 1.479(12) .
N2 C4 1.422(10) .
N2 C3 1.436(10) .
N3 C7 1.428(10) .
N3 C6 1.442(10) .
N4 C9 1.447(11) .
N4 C10 1.556(11) .
C1 C2 1.509(14) .
C3 C2 1.513(12) .
C2 N5 1.490(10) .
C2 C13 1.528(11) .
C4 C5 1.423(13) .
C5 C6 1.455(13) .
C7 C8 1.518(11) .
C8 C9 1.504(13) .
C8 N6 1.521(11) .
C8 C14 1.550(11) .
C10 C11 1.43(2) .
C11 C12 1.42(2) .
N5 O2 1.163(13) .
N5 O1 1.238(13) .
N6 O4 1.182(14) .
N6 O3 1.229(12) .
Cl1 O14 1.295(13) .
Cl1 O11 1.311(11) .
Cl1 O13 1.333(12) .
Cl1 O12 1.376(12) .
Cl2 O22 1.331(10) .
Cl2 O21 1.324(10) .
Cl2 O24 1.359(10) .
Cl2 O23 1.460(11) .
